data_4113825
loop_
_publ_author_name
'Tohru Nishinaga'
'Daisuke Yamazaki'
'Helmut Stahr'
'Atsushi Wakamiya'
'Koichi Komatsu'

_publ_contact_author_address
;
    Institute for Chemical Research, Kyoto University, Gokasho, Uji, 
    Kyoto 611-0011, Japan. 
;
_publ_contact_author_email ' komatsu@scl.kyoto-u.ac.jp'
_publ_contact_author_fax ' +81-774-38-3178 '
_publ_contact_author_name ' Koichi Komatsu '
_publ_contact_author_phone ' +81-774-38-3172 '
_publ_section_title
;
 Synthesis, Structure, and Dynamic Behavior of Cyclopentadienyl-Lithium,
 -Sodium, and -Potassium Annelated with Bicyclo[2.2.2]octene Units: A
 Systematic Study on Site Exchange of Alkali Metals on a Cyclopentadienyl
 Ring in Tetrahydrofuran
;
_journal_name_full 'Journal of the American Chemical Society'
_journal_page_first 7324
_journal_page_last 7335
_journal_paper_doi 10.1021/ja0346431
_journal_volume 125
_journal_year 2003
_chemical_formula_moiety 'C23 H25 Na'
_chemical_formula_sum 'C35 H49 Na O3'
_chemical_formula_weight 540.73
_chemical_name_common 5-phenyl-1,2:3,4-bis(bicyclo[2.2.2]octeno)cyclopentadienylsodium-(THF)3
_chemical_name_systematic
; 
 ? 
;
_space_group_IT_number 2
_symmetry_cell_setting triclinic
_symmetry_space_group_name_Hall '-P 1'
_symmetry_space_group_name_H-M 'P -1'
_atom_sites_solution_hydrogens geom
_atom_sites_solution_primary direct
_atom_sites_solution_secondary difmap
_audit_creation_date ' Wed Sep 17 2000 '
_audit_creation_method SHELXL-97
_cell_angle_alpha 76.720(2)
_cell_angle_beta 88.816(2)
_cell_angle_gamma 69.497(2)
_cell_formula_units_Z 2
_cell_length_a 9.6261(9)
_cell_length_b 10.5597(10)
_cell_length_c 16.1138(15)
_cell_measurement_temperature 123(2)
_cell_volume 1489.9(2)
_computing_cell_refinement 'Bruker SMART'
_computing_data_collection 'Bruker SMART'
_computing_data_reduction 'Bruker SHELXTL'
_computing_molecular_graphics 'Bruker SHELXTL'
_computing_publication_material 'Bruker SHELXTL'
_computing_structure_refinement 'SHELXL-97 (Sheldrick, 1997)'
_computing_structure_solution 'SHELXS-97 (Sheldrick, 1990)'
_diffrn_ambient_temperature 123(2)
_diffrn_measured_fraction_theta_full 0.903
_diffrn_measured_fraction_theta_max 0.903
_diffrn_measurement_device_type 'CCD area detector'
_diffrn_measurement_method 'phi and omega scans'
_diffrn_radiation_monochromator graphite
_diffrn_radiation_source 'fine-focus sealed tube'
_diffrn_radiation_type MoK\a
_diffrn_radiation_wavelength 0.71073
_diffrn_reflns_av_R_equivalents 0.0184
_diffrn_reflns_av_sigmaI/netI 0.0477
_diffrn_reflns_limit_h_max 11
_diffrn_reflns_limit_h_min -11
_diffrn_reflns_limit_k_max 11
_diffrn_reflns_limit_k_min -12
_diffrn_reflns_limit_l_max 19
_diffrn_reflns_limit_l_min -15
_diffrn_reflns_number 7557
_diffrn_reflns_theta_full 25.00
_diffrn_reflns_theta_max 25.00
_diffrn_reflns_theta_min 2.12
_exptl_absorpt_coefficient_mu 0.087
_exptl_absorpt_correction_type none
_exptl_crystal_colour colorless
_exptl_crystal_density_diffrn 1.205
_exptl_crystal_description prism
_exptl_crystal_F_000 588
_exptl_crystal_size_max 0.3
_exptl_crystal_size_mid 0.3
_exptl_crystal_size_min 0.3
_refine_diff_density_max 0.629
_refine_diff_density_min -0.475
_refine_diff_density_rms 0.049
_refine_ls_extinction_method none
_refine_ls_goodness_of_fit_ref 1.048
_refine_ls_hydrogen_treatment mixed
_refine_ls_matrix_type full
_refine_ls_number_parameters 352
_refine_ls_number_reflns 4750
_refine_ls_number_restraints 0
_refine_ls_restrained_S_all 1.048
_refine_ls_R_factor_all 0.0688
_refine_ls_R_factor_gt 0.0513
_refine_ls_shift/su_max 0.000
_refine_ls_shift/su_mean 0.000
_refine_ls_structure_factor_coef Fsqd
_refine_ls_weighting_details 'calc w=1/[\s^2^(Fo^2^)+(0.0786P)^2^+0.0000P] where P=(Fo^2^+2Fc^2^)/3'
_refine_ls_weighting_scheme calc
_refine_ls_wR_factor_gt 0.1294
_refine_ls_wR_factor_ref 0.1362
_reflns_number_gt 3602
_reflns_number_total 4750
_reflns_threshold_expression >2sigma(I)
_cod_data_source_file ja0346431si20030213_020940.cif
_cod_data_source_block 1Na(THF)3
_cod_database_code 4113825

loop_
_symmetry_equiv_pos_as_xyz
'x, y, z'
'-x, -y, -z'

loop_
_atom_site_label
_atom_site_type_symbol
_atom_site_fract_x
_atom_site_fract_y
_atom_site_fract_z
_atom_site_U_iso_or_equiv
_atom_site_adp_type
_atom_site_occupancy
_atom_site_symmetry_multiplicity
_atom_site_calc_flag
_atom_site_refinement_flags
C1 C 0.4411(2) 0.5526(2) 0.24535(13) 0.0211(5) Uani 1 1 d .
C2 C 0.3743(2) 0.6350(2) 0.16241(13) 0.0212(5) Uani 1 1 d .
C3 C 0.2753(2) 0.7643(2) 0.17034(14) 0.0219(5) Uani 1 1 d .
C4 C 0.2761(2) 0.7671(2) 0.25778(14) 0.0220(5) Uani 1 1 d .
C5 C 0.3764(2) 0.6382(2) 0.30308(14) 0.0219(5) Uani 1 1 d .
C6 C 0.3824(3) 0.6188(2) 0.07150(14) 0.0264(5) Uani 1 1 d .
H6 H 0.4508 0.5239 0.0683 0.032 Uiso 1 1 calc R
C7 C 0.4345(3) 0.7333(2) 0.01835(15) 0.0309(6) Uani 1 1 d .
H7A H 0.4327 0.7309 -0.0427 0.037 Uiso 1 1 calc R
H7B H 0.5379 0.7162 0.0375 0.037 Uiso 1 1 calc R
C8 C 0.3317(3) 0.8782(2) 0.02883(15) 0.0310(6) Uani 1 1 d .
H8A H 0.3902 0.9217 0.0547 0.037 Uiso 1 1 calc R
H8B H 0.2889 0.9393 -0.0279 0.037 Uiso 1 1 calc R
C9 C 0.2051(3) 0.8634(2) 0.08642(14) 0.0265(5) Uani 1 1 d .
H9 H 0.1381 0.9557 0.0948 0.032 Uiso 1 1 calc R
C10 C 0.1203(3) 0.7960(2) 0.04069(16) 0.0340(6) Uani 1 1 d .
H10A H 0.0331 0.7895 0.0726 0.041 Uiso 1 1 calc R
H10B H 0.0840 0.8546 -0.0175 0.041 Uiso 1 1 calc R
C11 C 0.2234(3) 0.6495(2) 0.03499(15) 0.0333(6) Uani 1 1 d .
H11A H 0.2263 0.6431 -0.0254 0.040 Uiso 1 1 calc R
H11B H 0.1839 0.5792 0.0676 0.040 Uiso 1 1 calc R
C12 C 0.2235(2) 0.8742(2) 0.30943(14) 0.0238(5) Uani 1 1 d .
H12 H 0.1512 0.9635 0.2748 0.029 Uiso 1 1 calc R
C13 C 0.3622(2) 0.8957(2) 0.34155(15) 0.0267(5) Uani 1 1 d .
H13A H 0.3322 0.9619 0.3789 0.032 Uiso 1 1 calc R
H13B H 0.4096 0.9353 0.2923 0.032 Uiso 1 1 calc R
C14 C 0.4744(2) 0.7539(2) 0.39211(15) 0.0268(5) Uani 1 1 d .
H14A H 0.5702 0.7329 0.3647 0.032 Uiso 1 1 calc R
H14B H 0.4926 0.7594 0.4512 0.032 Uiso 1 1 calc R
C15 C 0.4122(2) 0.6363(2) 0.39415(14) 0.0246(5) Uani 1 1 d .
H15 H 0.4847 0.5436 0.4245 0.030 Uiso 1 1 calc R
C16 C 0.2659(3) 0.6745(2) 0.44011(15) 0.0290(5) Uani 1 1 d .
H16A H 0.2867 0.6795 0.4990 0.035 Uiso 1 1 calc R
H16B H 0.2219 0.6017 0.4438 0.035 Uiso 1 1 calc R
C17 C 0.1546(3) 0.8172(2) 0.39015(15) 0.0307(6) Uani 1 1 d .
H17A H 0.0619 0.8060 0.3736 0.037 Uiso 1 1 calc R
H17B H 0.1294 0.8840 0.4272 0.037 Uiso 1 1 calc R
C18 C 0.5531(2) 0.4123(2) 0.26707(14) 0.0220(5) Uani 1 1 d .
C19 C 0.5587(3) 0.3210(2) 0.34649(15) 0.0292(6) Uani 1 1 d .
H19 H 0.4878 0.3511 0.3863 0.035 Uiso 1 1 calc R
C20 C 0.6648(3) 0.1883(2) 0.36826(16) 0.0364(6) Uani 1 1 d .
H20 H 0.6661 0.1295 0.4228 0.044 Uiso 1 1 calc R
C21 C 0.7680(3) 0.1406(2) 0.31222(17) 0.0380(7) Uani 1 1 d .
H21 H 0.8410 0.0497 0.3276 0.046 Uiso 1 1 calc R
C22 C 0.7642(3) 0.2268(2) 0.23308(17) 0.0334(6) Uani 1 1 d .
H22 H 0.8336 0.1941 0.1931 0.040 Uiso 1 1 calc R
C23 C 0.6598(3) 0.3611(2) 0.21119(16) 0.0279(5) Uani 1 1 d .
H23 H 0.6610 0.4195 0.1569 0.033 Uiso 1 1 calc R
C24 C -0.0121(3) 0.3664(3) 0.37001(18) 0.0421(7) Uani 1 1 d .
H24A H -0.0400 0.3852 0.3084 0.051 Uiso 1 1 calc R
H24B H -0.1031 0.4032 0.3999 0.051 Uiso 1 1 calc R
C25 C 0.0651(3) 0.2127(3) 0.40680(19) 0.0495(8) Uani 1 1 d .
H25A H 0.1073 0.1641 0.3613 0.059 Uiso 1 1 calc R
H25B H -0.0044 0.1708 0.4374 0.059 Uiso 1 1 calc R
C26 C 0.1883(3) 0.2047(3) 0.4684(2) 0.0508(8) Uani 1 1 d .
H26A H 0.1795 0.1534 0.5268 0.061 Uiso 1 1 calc R
H26B H 0.2875 0.1575 0.4493 0.061 Uiso 1 1 calc R
C27 C 0.1653(4) 0.3514(3) 0.4663(2) 0.0625(9) Uani 1 1 d .
H27A H 0.1013 0.3827 0.5120 0.075 Uiso 1 1 calc R
H27B H 0.2615 0.3632 0.4740 0.075 Uiso 1 1 calc R
C28 C 0.0719(3) 0.3696(3) 0.12612(18) 0.0404(7) Uani 1 1 d .
H28A H 0.0135 0.4642 0.0924 0.049 Uiso 1 1 calc R
H28B H 0.0025 0.3245 0.1532 0.049 Uiso 1 1 calc R
C29 C 0.1710(3) 0.2850(3) 0.07023(17) 0.0378(6) Uani 1 1 d .
H29A H 0.2092 0.3434 0.0254 0.045 Uiso 1 1 calc R
H29B H 0.1182 0.2383 0.0429 0.045 Uiso 1 1 calc R
C30 C 0.2948(3) 0.1805(2) 0.13308(16) 0.0347(6) Uani 1 1 d .
H30A H 0.3873 0.1442 0.1043 0.042 Uiso 1 1 calc R
H30B H 0.2664 0.1017 0.1642 0.042 Uiso 1 1 calc R
C31 C 0.3123(3) 0.2671(3) 0.19232(18) 0.0421(7) Uani 1 1 d .
H31A H 0.3420 0.2089 0.2512 0.051 Uiso 1 1 calc R
H31B H 0.3895 0.3073 0.1730 0.051 Uiso 1 1 calc R
C32 C -0.2235(3) 0.6670(3) 0.20518(19) 0.0420(7) Uani 1 1 d .
H32A H -0.2437 0.6142 0.2604 0.050 Uiso 1 1 calc R
H32B H -0.2113 0.6105 0.1625 0.050 Uiso 1 1 calc R
C33 C -0.3480(3) 0.8043(3) 0.17602(17) 0.0353(6) Uani 1 1 d .
H33A H -0.4439 0.7987 0.1964 0.042 Uiso 1 1 calc R
H33B H -0.3571 0.8366 0.1130 0.042 Uiso 1 1 calc R
C34 C -0.2995(3) 0.8984(3) 0.21739(17) 0.0335(6) Uani 1 1 d .
H34A H -0.3402 0.9961 0.1838 0.040 Uiso 1 1 calc R
H34B H -0.3321 0.8939 0.2763 0.040 Uiso 1 1 calc R
C35 C -0.1382(3) 0.8425(4) 0.2174(3) 0.0898(15) Uani 1 1 d .
H35A H -0.1050 0.8958 0.1671 0.108 Uiso 1 1 calc R
H35B H -0.0935 0.8511 0.2696 0.108 Uiso 1 1 calc R
Na1 Na 0.15859(9) 0.55973(9) 0.25490(6) 0.0277(2) Uani 1 1 d .
O1 O 0.0938(2) 0.42929(18) 0.38281(11) 0.0414(5) Uani 1 1 d .
O2 O 0.1708(2) 0.37568(17) 0.18985(11) 0.0375(4) Uani 1 1 d .
O3 O -0.09108(18) 0.69935(18) 0.21450(12) 0.0400(5) Uani 1 1 d .

loop_
_atom_site_aniso_label
_atom_site_aniso_U_11
_atom_site_aniso_U_22
_atom_site_aniso_U_33
_atom_site_aniso_U_23
_atom_site_aniso_U_13
_atom_site_aniso_U_12
C1 0.0229(12) 0.0193(11) 0.0203(11) -0.0011(9) -0.0038(9) -0.0087(10)
C2 0.0229(12) 0.0203(11) 0.0210(12) -0.0019(9) -0.0024(9) -0.0101(10)
C3 0.0207(11) 0.0206(11) 0.0239(12) -0.0001(10) -0.0051(9) -0.0095(10)
C4 0.0185(11) 0.0203(11) 0.0248(12) -0.0022(10) -0.0039(9) -0.0057(9)
C5 0.0207(11) 0.0193(11) 0.0227(12) -0.0023(10) -0.0037(9) -0.0048(9)
C6 0.0338(14) 0.0243(12) 0.0216(12) -0.0039(10) -0.0046(10) -0.0116(11)
C7 0.0412(15) 0.0329(13) 0.0215(12) -0.0043(11) -0.0001(11) -0.0178(12)
C8 0.0394(15) 0.0297(13) 0.0231(13) 0.0024(11) -0.0085(11) -0.0163(12)
C9 0.0291(13) 0.0208(11) 0.0259(13) 0.0020(10) -0.0100(10) -0.0083(10)
C10 0.0363(14) 0.0359(14) 0.0282(13) 0.0018(11) -0.0138(11) -0.0159(12)
C11 0.0459(16) 0.0343(14) 0.0238(13) -0.0017(11) -0.0107(11) -0.0217(12)
C12 0.0212(12) 0.0201(11) 0.0256(12) -0.0023(10) -0.0031(9) -0.0034(9)
C13 0.0277(13) 0.0244(12) 0.0292(13) -0.0093(11) 0.0012(10) -0.0086(10)
C14 0.0239(12) 0.0303(13) 0.0249(12) -0.0074(11) -0.0029(10) -0.0073(10)
C15 0.0263(12) 0.0218(11) 0.0213(12) -0.0033(10) -0.0052(10) -0.0040(10)
C16 0.0340(14) 0.0288(13) 0.0244(12) -0.0048(10) -0.0001(10) -0.0122(11)
C17 0.0255(13) 0.0311(13) 0.0326(14) -0.0071(11) 0.0042(10) -0.0069(11)
C18 0.0218(12) 0.0204(11) 0.0250(12) -0.0066(10) -0.0059(9) -0.0079(9)
C19 0.0367(14) 0.0227(12) 0.0255(13) -0.0064(11) -0.0050(10) -0.0063(11)
C20 0.0520(17) 0.0206(12) 0.0291(14) -0.0020(11) -0.0135(12) -0.0055(12)
C21 0.0360(15) 0.0191(12) 0.0510(17) -0.0111(12) -0.0150(13) 0.0027(11)
C22 0.0262(13) 0.0269(13) 0.0496(17) -0.0177(13) 0.0023(11) -0.0071(11)
C23 0.0266(13) 0.0252(12) 0.0350(14) -0.0084(11) -0.0005(10) -0.0121(10)
C24 0.0381(16) 0.0448(16) 0.0445(16) -0.0081(14) 0.0028(13) -0.0174(13)
C25 0.0524(18) 0.0398(16) 0.0571(19) -0.0109(15) 0.0003(15) -0.0174(14)
C26 0.0557(19) 0.0339(15) 0.0578(19) -0.0061(14) -0.0106(15) -0.0120(14)
C27 0.072(2) 0.0454(17) 0.063(2) 0.0027(16) -0.0268(18) -0.0211(17)
C28 0.0329(14) 0.0459(16) 0.0502(17) -0.0136(14) 0.0013(12) -0.0218(13)
C29 0.0376(15) 0.0418(15) 0.0392(15) -0.0128(13) -0.0065(12) -0.0181(13)
C30 0.0410(15) 0.0284(13) 0.0377(15) -0.0047(12) -0.0031(12) -0.0178(12)
C31 0.0458(17) 0.0359(14) 0.0449(16) -0.0110(13) -0.0123(13) -0.0132(13)
C32 0.0326(15) 0.0376(15) 0.0598(18) -0.0152(14) 0.0057(13) -0.0150(12)
C33 0.0264(13) 0.0403(15) 0.0421(15) -0.0113(13) -0.0009(11) -0.0142(12)
C34 0.0278(13) 0.0320(13) 0.0414(15) -0.0073(12) -0.0016(11) -0.0121(11)
C35 0.0260(16) 0.088(3) 0.181(4) -0.102(3) -0.001(2) -0.0069(17)
Na1 0.0245(5) 0.0263(5) 0.0320(5) -0.0052(4) -0.0028(4) -0.0096(4)
O1 0.0475(11) 0.0352(10) 0.0406(11) 0.0078(8) -0.0111(9) -0.0233(9)
O2 0.0437(11) 0.0363(10) 0.0379(10) -0.0138(8) 0.0019(8) -0.0177(9)
O3 0.0219(9) 0.0408(10) 0.0542(12) -0.0139(9) -0.0010(8) -0.0055(8)

loop_
_atom_type_symbol
_atom_type_description
_atom_type_scat_dispersion_real
_atom_type_scat_dispersion_imag
_atom_type_scat_source
C C 0.0033 0.0016 'International Tables Vol C Tables 4.2.6.8 and 6.1.1.4'
H H 0.0000 0.0000 'International Tables Vol C Tables 4.2.6.8 and 6.1.1.4'
O O 0.0106 0.0060 'International Tables Vol C Tables 4.2.6.8 and 6.1.1.4'
Na Na 0.0362 0.0249 'International Tables Vol C Tables 4.2.6.8 and 6.1.1.4'

loop_
_geom_angle_atom_site_label_1
_geom_angle_atom_site_label_2
_geom_angle_atom_site_label_3
_geom_angle
C5 C1 C2 105.15(18)
C5 C1 C18 126.7(2)
C2 C1 C18 128.1(2)
C5 C1 Na1 74.58(12)
C2 C1 Na1 77.43(12)
C18 C1 Na1 114.14(14)
C3 C2 C1 109.29(19)
C3 C2 C6 113.34(19)
C1 C2 C6 137.4(2)
C3 C2 Na1 78.57(13)
C1 C2 Na1 72.09(12)
C6 C2 Na1 115.99(14)
C2 C3 C4 108.30(18)
C2 C3 C9 114.05(19)
C4 C3 C9 137.5(2)
C2 C3 Na1 72.60(12)
C4 C3 Na1 74.01(12)
C9 C3 Na1 121.43(14)
C5 C4 C3 107.42(19)
C5 C4 C12 114.12(19)
C3 C4 C12 137.22(19)
C5 C4 Na1 70.96(12)
C3 C4 Na1 76.94(12)
C12 C4 Na1 125.73(14)
C4 C5 C1 109.84(19)
C4 C5 C15 113.13(19)
C1 C5 C15 135.43(19)
C4 C5 Na1 79.55(12)
C1 C5 Na1 74.71(12)
C15 C5 Na1 124.05(15)
C2 C6 C7 107.46(17)
C2 C6 C11 108.64(19)
C7 C6 C11 106.29(19)
C6 C7 C8 110.18(19)
C9 C8 C7 110.03(18)
C3 C9 C10 108.77(18)
C3 C9 C8 107.79(18)
C10 C9 C8 105.76(19)
C11 C10 C9 110.07(19)
C10 C11 C6 110.41(18)
C4 C12 C17 109.73(18)
C4 C12 C13 107.45(18)
C17 C12 C13 106.00(18)
C12 C13 C14 109.67(18)
C15 C14 C13 110.11(18)
C5 C15 C16 108.70(18)
C5 C15 C14 107.84(18)
C16 C15 C14 106.40(18)
C15 C16 C17 109.82(19)
C12 C17 C16 110.11(19)
C23 C18 C19 116.2(2)
C23 C18 C1 122.8(2)
C19 C18 C1 121.0(2)
C20 C19 C18 121.7(2)
C21 C20 C19 120.9(2)
C20 C21 C22 118.9(2)
C21 C22 C23 120.6(2)
C22 C23 C18 121.6(2)
O1 C24 C25 105.4(2)
C24 C25 C26 104.1(2)
C27 C26 C25 104.7(2)
O1 C27 C26 105.0(2)
O2 C28 C29 105.3(2)
C28 C29 C30 102.4(2)
C29 C30 C31 102.0(2)
O2 C31 C30 106.8(2)
O3 C32 C33 106.05(19)
C32 C33 C34 102.26(19)
C35 C34 C33 103.5(2)
O3 C35 C34 109.2(2)
O3 Na1 O2 98.04(7)
O3 Na1 O1 92.30(7)
O2 Na1 O1 87.58(7)
O3 Na1 C5 127.64(7)
O2 Na1 C5 130.45(7)
O1 Na1 C5 106.27(7)
O3 Na1 C1 144.41(7)
O2 Na1 C1 100.78(7)
O1 Na1 C1 118.31(7)
C5 Na1 C1 30.71(7)
O3 Na1 C2 117.73(7)
O2 Na1 C2 96.06(7)
O1 Na1 C2 148.71(7)
C5 Na1 C2 49.23(7)
C1 Na1 C2 30.48(6)
O3 Na1 C4 99.70(7)
O2 Na1 C4 144.40(7)
O1 Na1 C4 122.09(7)
C5 Na1 C4 29.49(6)
C1 Na1 C4 49.78(6)
C2 Na1 C4 48.34(6)
O3 Na1 C3 95.14(7)
O2 Na1 C3 118.78(7)
O1 Na1 C3 151.11(7)
C5 Na1 C3 48.39(6)
C1 Na1 C3 49.28(6)
C2 Na1 C3 28.83(6)
C4 Na1 C3 29.05(6)
C24 O1 C27 103.8(2)
C24 O1 Na1 115.20(15)
C27 O1 Na1 136.44(18)
C31 O2 C28 108.95(18)
C31 O2 Na1 117.96(14)
C28 O2 Na1 130.50(15)
C35 O3 C32 107.45(19)
C35 O3 Na1 118.00(15)
C32 O3 Na1 132.76(14)

loop_
_geom_bond_atom_site_label_1
_geom_bond_atom_site_label_2
_geom_bond_distance
C1 C5 1.428(3)
C1 C2 1.437(3)
C1 C18 1.462(3)
C1 Na1 2.696(2)
C2 C3 1.398(3)
C2 C6 1.511(3)
C2 Na1 2.766(2)
C3 C4 1.416(3)
C3 C9 1.507(3)
C3 Na1 2.841(2)
C4 C5 1.404(3)
C4 C12 1.497(3)
C4 Na1 2.803(2)
C5 C15 1.509(3)
C5 Na1 2.695(2)
C6 C7 1.543(3)
C6 C11 1.548(3)
C7 C8 1.549(3)
C8 C9 1.546(3)
C9 C10 1.546(3)
C10 C11 1.540(3)
C12 C17 1.542(3)
C12 C13 1.548(3)
C13 C14 1.554(3)
C14 C15 1.551(3)
C15 C16 1.546(3)
C16 C17 1.554(3)
C18 C23 1.398(3)
C18 C19 1.403(3)
C19 C20 1.384(3)
C20 C21 1.370(4)
C21 C22 1.379(4)
C22 C23 1.390(3)
C24 O1 1.438(3)
C24 C25 1.507(4)
C25 C26 1.529(4)
C26 C27 1.479(4)
C27 O1 1.447(3)
C28 O2 1.441(3)
C28 C29 1.502(4)
C29 C30 1.509(3)
C30 C31 1.514(3)
C31 O2 1.435(3)
C32 O3 1.449(3)
C32 C33 1.501(3)
C33 C34 1.514(3)
C34 C35 1.455(4)
C35 O3 1.430(3)
Na1 O3 2.3484(18)
Na1 O2 2.3793(18)
Na1 O1 2.4039(19)
